data_7049211
loop_
_publ_author_name
'Tzeng, Biing-Chiau'
'Lin, Jun-Fu'

_publ_section_title
;
 Crystal-engineering and luminescence studies of
 1,3,5-tris(3-pyridylethynyl)benzene or
 1,3,5-tris(4-pyridylethynyl)benzene with copper(i) iodides.
;
_journal_issue 12
_journal_name_full 'Dalton transactions (Cambridge, England : 2003)'
_journal_page_first 4046
_journal_page_last 4057
_journal_paper_doi 10.1039/c8dt04904a
_journal_volume 48
_journal_year 2019
_chemical_formula_moiety 'C27 H15 Cu I N3, C6 H6'
_chemical_formula_sum 'C33 H21 Cu I N3'
_chemical_formula_weight 649.98
_space_group_crystal_system triclinic
_space_group_IT_number 2
_space_group_name_Hall '-P 1'
_space_group_name_H-M_alt 'P -1'
_symmetry_space_group_name_Hall '-P 1'
_symmetry_space_group_name_H-M 'P -1'
_atom_sites_solution_hydrogens geom
_audit_block_doi 10.5517/ccdc.csd.cc217h60
_audit_creation_method SHELXL-2014/7
_audit_update_record
;
2019-02-05 deposited with the CCDC.    2019-02-28 downloaded from the CCDC.
;
_cell_angle_alpha 107.079(2)
_cell_angle_beta 98.609(2)
_cell_angle_gamma 98.887(2)
_cell_formula_units_Z 2
_cell_length_a 9.8980(10)
_cell_length_b 9.9893(10)
_cell_length_c 15.3085(15)
_cell_measurement_reflns_used 709
_cell_measurement_temperature 293(2)
_cell_measurement_theta_max 28.26
_cell_measurement_theta_min 1.42
_cell_volume 1398.7(2)
_computing_cell_refinement 'BRUKER SMART'
_computing_data_collection 'BRUKER SMART'
_computing_data_reduction 'BRUKER SAINT'
_computing_structure_refinement 'SHELXL-2014/7 (Sheldrick, 2014)'
_computing_structure_solution 'SHELXL-2014/7 (Sheldrick, 2014)'
_diffrn_ambient_temperature 293(2)
_diffrn_measured_fraction_theta_full 0.996
_diffrn_measured_fraction_theta_max 0.938
_diffrn_measurement_device_type 'Bruker Smart Apex'
_diffrn_radiation_type MoK\a
_diffrn_radiation_wavelength 0.71073
_diffrn_reflns_av_R_equivalents 0.0321
_diffrn_reflns_av_unetI/netI 0.0420
_diffrn_reflns_Laue_measured_fraction_full 0.996
_diffrn_reflns_Laue_measured_fraction_max 0.938
_diffrn_reflns_limit_h_max 13
_diffrn_reflns_limit_h_min -12
_diffrn_reflns_limit_k_max 12
_diffrn_reflns_limit_k_min -13
_diffrn_reflns_limit_l_max 19
_diffrn_reflns_limit_l_min -20
_diffrn_reflns_number 16341
_diffrn_reflns_point_group_measured_fraction_full 0.996
_diffrn_reflns_point_group_measured_fraction_max 0.938
_diffrn_reflns_theta_full 25.242
_diffrn_reflns_theta_max 28.259
_diffrn_reflns_theta_min 1.422
_exptl_absorpt_coefficient_mu 1.898
_exptl_absorpt_correction_T_max 0.9965
_exptl_absorpt_correction_T_min 0.9904
_exptl_absorpt_correction_type empirical
_exptl_absorpt_process_details SADABS
_exptl_crystal_colour Yellow
_exptl_crystal_density_diffrn 1.543
_exptl_crystal_density_meas 1.543
_exptl_crystal_density_method 'not measured'
_exptl_crystal_description Equant
_exptl_crystal_F_000 528
_exptl_crystal_size_max 0.0807
_exptl_crystal_size_mid 0.0727
_exptl_crystal_size_min 0.0683
_refine_diff_density_max 0.712
_refine_diff_density_min -0.821
_refine_diff_density_rms 0.207
_refine_ls_extinction_method none
_refine_ls_goodness_of_fit_ref 1.118
_refine_ls_hydrogen_treatment constr
_refine_ls_matrix_type full
_refine_ls_number_parameters 343
_refine_ls_number_reflns 6507
_refine_ls_number_restraints 0
_refine_ls_restrained_S_all 1.118
_refine_ls_R_factor_all 0.0424
_refine_ls_R_factor_gt 0.0326
_refine_ls_shift/su_max 0.000
_refine_ls_shift/su_mean 0.000
_refine_ls_structure_factor_coef Fsqd
_refine_ls_weighting_details 'w=1/[\s^2^(Fo^2^)+(0.0573P)^2^] where P=(Fo^2^+2Fc^2^)/3'
_refine_ls_weighting_scheme calc
_refine_ls_wR_factor_gt 0.0778
_refine_ls_wR_factor_ref 0.1022
_reflns_Friedel_coverage 0.000
_reflns_number_gt 5620
_reflns_number_total 6507
_reflns_threshold_expression 'I > 2\s(I)'
_cod_data_source_file c8dt04904a2.cif
_cod_data_source_block ljf04
_cod_depositor_comments
;
The following automatic conversions were performed:

'_exptl_absorpt_correction_type' value 'Empirical' changed to
'empirical' according to
/home/data/users/saulius/crontab/automatic-downloads/rss-feeds/RSC/lib/dictionaries/cif_core.dic
dictionary named 'cif_core.dic' version 2.4.2 from 2011-04-26.

Automatic conversion script
Id: cif_fix_values 4973 2017-02-22 13:04:09Z antanas 

 Adding full bibliography for 7049209--7049213.cif.
;
_cod_database_code 7049211
_shelx_shelxl_version_number 2014/7
_shelx_space_group_comment
;
The symmetry employed for this shelxl refinement is uniquely defined
by the following loop, which should always be used as a source of
symmetry information in preference to the above space-group names.
They are only intended as comments.
;

loop_
_space_group_symop_operation_xyz
'x, y, z'
'-x, -y, -z'

loop_
_atom_site_label
_atom_site_type_symbol
_atom_site_fract_x
_atom_site_fract_y
_atom_site_fract_z
_atom_site_U_iso_or_equiv
_atom_site_adp_type
_atom_site_occupancy
_atom_site_site_symmetry_order
_atom_site_calc_flag
_atom_site_refinement_flags_posn
_atom_site_refinement_flags_adp
I1 I -0.12440(2) -0.36843(2) 0.09341(2) 0.02377(8) Uani 1 1 d . .
Cu1 Cu 0.08831(4) -0.38326(4) 0.00470(3) 0.02316(10) Uani 1 1 d . .
N1 N 0.2671(3) -0.2721(3) 0.10273(18) 0.0233(6) Uani 1 1 d . .
N2 N 1.0504(3) -0.2726(3) 0.91223(18) 0.0227(6) Uani 1 1 d . .
N3 N 1.5813(3) 0.7914(4) 0.5337(3) 0.0480(9) Uani 1 1 d . .
C1 C 0.2576(3) -0.1953(4) 0.1889(2) 0.0301(8) Uani 1 1 d . .
H1 H 0.1691 -0.1962 0.2026 0.036 Uiso 1 1 calc R U
C2 C 0.3709(3) -0.1154(4) 0.2578(2) 0.0296(7) Uani 1 1 d . .
H2 H 0.3586 -0.0633 0.3163 0.035 Uiso 1 1 calc R U
C3 C 0.5040(3) -0.1134(3) 0.2392(2) 0.0241(7) Uani 1 1 d . .
C4 C 0.5160(3) -0.1918(4) 0.1510(2) 0.0270(7) Uani 1 1 d . .
H4 H 0.6036 -0.1929 0.1359 0.032 Uiso 1 1 calc R U
C5 C 0.3956(3) -0.2689(3) 0.0849(2) 0.0263(7) Uani 1 1 d . .
H5 H 0.4049 -0.3207 0.0256 0.032 Uiso 1 1 calc R U
C6 C 0.6233(3) -0.0322(4) 0.3121(2) 0.0258(7) Uani 1 1 d . .
C7 C 0.7153(3) 0.0344(3) 0.3774(2) 0.0236(7) Uani 1 1 d . .
C8 C 0.8263(3) 0.1039(3) 0.4586(2) 0.0196(6) Uani 1 1 d . .
C9 C 0.8367(3) 0.0442(3) 0.5304(2) 0.0200(6) Uani 1 1 d . .
H9 H 0.7706 -0.0354 0.5267 0.024 Uiso 1 1 calc R U
C10 C 0.9467(3) 0.1045(3) 0.6079(2) 0.0187(6) Uani 1 1 d . .
C11 C 1.0453(3) 0.2247(3) 0.6143(2) 0.0202(6) Uani 1 1 d . .
H11 H 1.1175 0.2657 0.6666 0.024 Uiso 1 1 calc R U
C12 C 1.0350(3) 0.2833(3) 0.5417(2) 0.0199(6) Uani 1 1 d . .
C13 C 0.9251(3) 0.2230(3) 0.4643(2) 0.0204(6) Uani 1 1 d . .
H13 H 0.9178 0.2625 0.4162 0.025 Uiso 1 1 calc R U
C14 C 1.1430(3) 0.3996(3) 0.5432(2) 0.0234(7) Uani 1 1 d . .
C15 C 1.2363(3) 0.4883(3) 0.5403(2) 0.0268(7) Uani 1 1 d . .
C16 C 1.3528(3) 0.5911(3) 0.5377(2) 0.0250(7) Uani 1 1 d . .
C17 C 1.4679(4) 0.6444(4) 0.6108(3) 0.0322(8) Uani 1 1 d . .
H17 H 1.4716 0.6139 0.6628 0.039 Uiso 1 1 calc R U
C18 C 1.5773(4) 0.7436(4) 0.6052(3) 0.0425(10) Uani 1 1 d . .
H18 H 1.6533 0.7792 0.6553 0.051 Uiso 1 1 calc R U
C19 C 1.4713(5) 0.7396(5) 0.4640(3) 0.0475(11) Uani 1 1 d . .
H19 H 1.4716 0.7721 0.4130 0.057 Uiso 1 1 calc R U
C20 C 1.3554(4) 0.6399(4) 0.4619(3) 0.0364(8) Uani 1 1 d . .
H20 H 1.2810 0.6065 0.4108 0.044 Uiso 1 1 calc R U
C21 C 0.9622(3) 0.0330(3) 0.6767(2) 0.0224(6) Uani 1 1 d . .
C22 C 0.9751(3) -0.0346(3) 0.7289(2) 0.0253(7) Uani 1 1 d . .
C23 C 0.9984(3) -0.1151(3) 0.7913(2) 0.0233(7) Uani 1 1 d . .
C24 C 0.9515(4) -0.2634(4) 0.7620(2) 0.0303(8) Uani 1 1 d . .
H24 H 0.9013 -0.3124 0.7015 0.036 Uiso 1 1 calc R U
C25 C 0.9804(4) -0.3362(4) 0.8237(2) 0.0301(8) Uani 1 1 d . .
H25 H 0.9496 -0.4352 0.8028 0.036 Uiso 1 1 calc R U
C26 C 1.0943(4) -0.1302(4) 0.9397(2) 0.0296(7) Uani 1 1 d . .
H26 H 1.1430 -0.0837 1.0009 0.036 Uiso 1 1 calc R U
C27 C 1.0716(4) -0.0487(4) 0.8825(2) 0.0299(8) Uani 1 1 d . .
H27 H 1.1051 0.0499 0.9049 0.036 Uiso 1 1 calc R U
C28 C 0.5934(5) 0.6172(5) 0.8682(3) 0.0498(11) Uani 1 1 d . .
H28 H 0.6530 0.5555 0.8739 0.060 Uiso 1 1 calc R U
C29 C 0.4527(5) 0.5634(5) 0.8344(3) 0.0488(11) Uani 1 1 d . .
H29 H 0.4166 0.4656 0.8173 0.059 Uiso 1 1 calc R U
C30 C 0.3656(5) 0.6561(6) 0.8260(3) 0.0520(12) Uani 1 1 d . .
H30 H 0.2700 0.6206 0.8038 0.062 Uiso 1 1 calc R U
C31 C 0.4187(5) 0.8000(5) 0.8503(3) 0.0515(11) Uani 1 1 d . .
H31 H 0.3596 0.8619 0.8440 0.062 Uiso 1 1 calc R U
C32 C 0.5588(5) 0.8521(5) 0.8839(4) 0.0544(12) Uani 1 1 d . .
H32 H 0.5950 0.9499 0.9004 0.065 Uiso 1 1 calc R U
C33 C 0.6464(5) 0.7618(5) 0.8935(3) 0.0556(12) Uani 1 1 d . .
H33 H 0.7416 0.7981 0.9170 0.067 Uiso 1 1 calc R U

loop_
_atom_site_aniso_label
_atom_site_aniso_U_11
_atom_site_aniso_U_22
_atom_site_aniso_U_33
_atom_site_aniso_U_23
_atom_site_aniso_U_13
_atom_site_aniso_U_12
I1 0.02367(12) 0.01846(12) 0.02733(13) 0.00579(9) 0.00489(8) 0.00258(8)
Cu1 0.0263(2) 0.0188(2) 0.0215(2) 0.00749(16) -0.00126(16) 0.00051(16)
N1 0.0225(13) 0.0217(13) 0.0238(14) 0.0073(11) 0.0007(11) 0.0034(11)
N2 0.0239(14) 0.0216(13) 0.0237(14) 0.0104(11) 0.0034(11) 0.0037(11)
N3 0.0326(18) 0.0333(18) 0.082(3) 0.0254(19) 0.0214(18) -0.0029(15)
C1 0.0212(16) 0.0314(19) 0.0295(18) 0.0001(15) 0.0031(14) 0.0028(14)
C2 0.0251(17) 0.0316(18) 0.0237(17) -0.0003(14) 0.0022(13) 0.0022(14)
C3 0.0234(16) 0.0206(15) 0.0258(17) 0.0088(13) -0.0020(13) 0.0015(13)
C4 0.0199(16) 0.0314(18) 0.0289(18) 0.0109(15) 0.0042(13) 0.0020(14)
C5 0.0297(17) 0.0258(17) 0.0207(16) 0.0040(13) 0.0064(13) 0.0037(14)
C6 0.0234(16) 0.0260(17) 0.0271(17) 0.0098(14) 0.0021(13) 0.0032(13)
C7 0.0216(16) 0.0243(16) 0.0256(17) 0.0103(13) 0.0046(13) 0.0027(13)
C8 0.0160(14) 0.0185(14) 0.0224(15) 0.0047(12) 0.0034(12) 0.0026(12)
C9 0.0186(15) 0.0151(14) 0.0252(16) 0.0061(12) 0.0052(12) 0.0008(12)
C10 0.0206(15) 0.0179(14) 0.0198(15) 0.0076(12) 0.0072(12) 0.0045(12)
C11 0.0192(14) 0.0201(15) 0.0180(15) 0.0046(12) 0.0008(12) 0.0002(12)
C12 0.0183(14) 0.0146(14) 0.0259(16) 0.0077(12) 0.0037(12) -0.0009(11)
C13 0.0206(15) 0.0206(15) 0.0229(16) 0.0107(13) 0.0050(12) 0.0050(12)
C14 0.0217(16) 0.0222(16) 0.0264(17) 0.0099(13) 0.0037(13) 0.0018(13)
C15 0.0267(17) 0.0195(16) 0.0324(18) 0.0082(14) 0.0066(14) -0.0002(13)
C16 0.0216(16) 0.0171(15) 0.0364(19) 0.0077(14) 0.0113(14) 0.0010(12)
C17 0.0306(18) 0.0258(18) 0.038(2) 0.0093(16) 0.0092(15) 0.0006(15)
C18 0.0270(19) 0.0283(19) 0.064(3) 0.0086(19) 0.0059(18) -0.0023(15)
C19 0.049(3) 0.044(2) 0.064(3) 0.034(2) 0.027(2) 0.005(2)
C20 0.033(2) 0.034(2) 0.045(2) 0.0182(17) 0.0096(17) 0.0019(16)
C21 0.0235(16) 0.0214(15) 0.0225(16) 0.0067(13) 0.0068(13) 0.0049(13)
C22 0.0291(17) 0.0234(16) 0.0246(17) 0.0081(13) 0.0089(13) 0.0051(13)
C23 0.0262(16) 0.0230(16) 0.0261(17) 0.0126(13) 0.0092(13) 0.0078(13)
C24 0.0365(19) 0.0271(17) 0.0228(17) 0.0078(14) -0.0012(14) 0.0012(15)
C25 0.0374(19) 0.0200(16) 0.0294(18) 0.0095(14) -0.0010(15) 0.0004(14)
C26 0.041(2) 0.0216(16) 0.0224(17) 0.0065(13) 0.0002(15) 0.0034(14)
C27 0.042(2) 0.0186(16) 0.0273(18) 0.0080(14) 0.0048(15) 0.0034(14)
C28 0.056(3) 0.050(3) 0.052(3) 0.027(2) 0.007(2) 0.019(2)
C29 0.059(3) 0.048(3) 0.046(3) 0.024(2) 0.021(2) 0.007(2)
C30 0.036(2) 0.076(3) 0.055(3) 0.032(3) 0.021(2) 0.010(2)
C31 0.053(3) 0.061(3) 0.063(3) 0.036(2) 0.028(2) 0.032(2)
C32 0.056(3) 0.040(2) 0.069(3) 0.024(2) 0.008(2) 0.010(2)
C33 0.045(3) 0.054(3) 0.067(3) 0.026(2) -0.003(2) 0.010(2)

loop_
_atom_type_symbol
_atom_type_description
_atom_type_scat_dispersion_real
_atom_type_scat_dispersion_imag
_atom_type_scat_source
C C 0.0033 0.0016 'International Tables Vol C Tables 4.2.6.8 and 6.1.1.4'
H H 0.0000 0.0000 'International Tables Vol C Tables 4.2.6.8 and 6.1.1.4'
Cu Cu 0.3201 1.2651 'International Tables Vol C Tables 4.2.6.8 and 6.1.1.4'
I I -0.4742 1.8119 'International Tables Vol C Tables 4.2.6.8 and 6.1.1.4'
N N 0.0061 0.0033 'International Tables Vol C Tables 4.2.6.8 and 6.1.1.4'

loop_
_geom_angle_atom_site_label_1
_geom_angle_atom_site_label_2
_geom_angle_atom_site_label_3
_geom_angle
_geom_angle_site_symmetry_1
_geom_angle_site_symmetry_3
Cu1 I1 Cu1 60.117(15) 2_545 .
N1 Cu1 N2 108.76(10) . 1_454
N1 Cu1 I1 110.28(8) . 2_545
N2 Cu1 I1 106.30(8) 1_454 2_545
N1 Cu1 Cu1 129.45(8) . 2_545
N2 Cu1 Cu1 121.60(8) 1_454 2_545
I1 Cu1 Cu1 61.191(16) 2_545 2_545
N1 Cu1 I1 106.90(8) . .
N2 Cu1 I1 104.17(7) 1_454 .
I1 Cu1 I1 119.883(15) 2_545 .
Cu1 Cu1 I1 58.692(16) 2_545 .
C5 N1 C1 116.8(3) . .
C5 N1 Cu1 123.3(2) . .
C1 N1 Cu1 119.8(2) . .
C26 N2 C25 116.6(3) . .
C26 N2 Cu1 120.3(2) . 1_656
C25 N2 Cu1 123.1(2) . 1_656
C18 N3 C19 116.3(3) . .
N1 C1 C2 123.8(3) . .
N1 C1 H1 118.1 . .
C2 C1 H1 118.1 . .
C1 C2 C3 119.1(3) . .
C1 C2 H2 120.5 . .
C3 C2 H2 120.5 . .
C4 C3 C2 118.0(3) . .
C4 C3 C6 122.8(3) . .
C2 C3 C6 119.2(3) . .
C3 C4 C5 119.1(3) . .
C3 C4 H4 120.4 . .
C5 C4 H4 120.4 . .
N1 C5 C4 123.1(3) . .
N1 C5 H5 118.4 . .
C4 C5 H5 118.4 . .
C7 C6 C3 174.7(3) . .
C6 C7 C8 175.1(3) . .
C13 C8 C9 120.2(3) . .
C13 C8 C7 121.6(3) . .
C9 C8 C7 118.1(3) . .
C8 C9 C10 119.7(3) . .
C8 C9 H9 120.2 . .
C10 C9 H9 120.2 . .
C11 C10 C9 120.4(3) . .
C11 C10 C21 121.0(3) . .
C9 C10 C21 118.4(3) . .
C10 C11 C12 119.6(3) . .
C10 C11 H11 120.2 . .
C12 C11 H11 120.2 . .
C13 C12 C11 119.9(3) . .
C13 C12 C14 119.6(3) . .
C11 C12 C14 120.4(3) . .
C8 C13 C12 120.2(3) . .
C8 C13 H13 119.9 . .
C12 C13 H13 119.9 . .
C15 C14 C12 175.2(4) . .
C14 C15 C16 177.4(4) . .
C17 C16 C20 117.4(3) . .
C17 C16 C15 121.0(3) . .
C20 C16 C15 121.6(3) . .
C18 C17 C16 118.9(4) . .
C18 C17 H17 120.6 . .
C16 C17 H17 120.6 . .
N3 C18 C17 124.5(4) . .
N3 C18 H18 117.7 . .
C17 C18 H18 117.7 . .
N3 C19 C20 124.3(4) . .
N3 C19 H19 117.9 . .
C20 C19 H19 117.9 . .
C16 C20 C19 118.6(4) . .
C16 C20 H20 120.7 . .
C19 C20 H20 120.7 . .
C22 C21 C10 175.4(3) . .
C21 C22 C23 177.0(3) . .
C27 C23 C24 117.4(3) . .
C27 C23 C22 121.2(3) . .
C24 C23 C22 121.4(3) . .
C25 C24 C23 119.2(3) . .
C25 C24 H24 120.4 . .
C23 C24 H24 120.4 . .
N2 C25 C24 123.7(3) . .
N2 C25 H25 118.1 . .
C24 C25 H25 118.1 . .
N2 C26 C27 123.7(3) . .
N2 C26 H26 118.1 . .
C27 C26 H26 118.1 . .
C26 C27 C23 119.4(3) . .
C26 C27 H27 120.3 . .
C23 C27 H27 120.3 . .
C29 C28 C33 120.3(4) . .
C29 C28 H28 119.9 . .
C33 C28 H28 119.9 . .
C28 C29 C30 119.2(4) . .
C28 C29 H29 120.4 . .
C30 C29 H29 120.4 . .
C31 C30 C29 120.5(4) . .
C31 C30 H30 119.8 . .
C29 C30 H30 119.8 . .
C32 C31 C30 119.7(4) . .
C32 C31 H31 120.1 . .
C30 C31 H31 120.1 . .
C31 C32 C33 120.5(4) . .
C31 C32 H32 119.7 . .
C33 C32 H32 119.7 . .
C32 C33 C28 119.8(4) . .
C32 C33 H33 120.1 . .
C28 C33 H33 120.1 . .

loop_
_geom_bond_atom_site_label_1
_geom_bond_atom_site_label_2
_geom_bond_distance
_geom_bond_site_symmetry_2
I1 Cu1 2.6042(5) 2_545
I1 Cu1 2.6708(5) .
Cu1 N1 2.058(3) .
Cu1 N2 2.063(3) 1_454
Cu1 I1 2.6042(5) 2_545
Cu1 Cu1 2.6428(8) 2_545
N1 C5 1.338(4) .
N1 C1 1.342(4) .
N2 C26 1.338(4) .
N2 C25 1.341(4) .
N2 Cu1 2.063(3) 1_656
N3 C18 1.319(5) .
N3 C19 1.321(6) .
C1 C2 1.372(4) .
C1 H1 0.9300 .
C2 C3 1.388(5) .
C2 H2 0.9300 .
C3 C4 1.381(5) .
C3 C6 1.441(4) .
C4 C5 1.391(4) .
C4 H4 0.9300 .
C5 H5 0.9300 .
C6 C7 1.192(4) .
C7 C8 1.443(4) .
C8 C13 1.391(4) .
C8 C9 1.393(4) .
C9 C10 1.395(4) .
C9 H9 0.9300 .
C10 C11 1.394(4) .
C10 C21 1.440(4) .
C11 C12 1.399(4) .
C11 H11 0.9300 .
C12 C13 1.394(4) .
C12 C14 1.444(4) .
C13 H13 0.9300 .
C14 C15 1.192(4) .
C15 C16 1.434(4) .
C16 C17 1.384(5) .
C16 C20 1.386(5) .
C17 C18 1.382(5) .
C17 H17 0.9300 .
C18 H18 0.9300 .
C19 C20 1.389(5) .
C19 H19 0.9300 .
C20 H20 0.9300 .
C21 C22 1.193(4) .
C22 C23 1.433(4) .
C23 C27 1.386(5) .
C23 C24 1.395(5) .
C24 C25 1.375(5) .
C24 H24 0.9300 .
C25 H25 0.9300 .
C26 C27 1.376(4) .
C26 H26 0.9300 .
C27 H27 0.9300 .
C28 C29 1.373(6) .
C28 C33 1.374(6) .
C28 H28 0.9300 .
C29 C30 1.378(6) .
C29 H29 0.9300 .
C30 C31 1.369(7) .
C30 H30 0.9300 .
C31 C32 1.366(6) .
C31 H31 0.9300 .
C32 C33 1.367(6) .
C32 H32 0.9300 .
C33 H33 0.9300 .

loop_
_geom_torsion_atom_site_label_1
_geom_torsion_atom_site_label_2
_geom_torsion_atom_site_label_3
_geom_torsion_atom_site_label_4
_geom_torsion
_geom_torsion_site_symmetry_1
C5 N1 C1 C2 0.1(5) .
Cu1 N1 C1 C2 -178.4(3) .
N1 C1 C2 C3 -0.6(5) .
C1 C2 C3 C4 0.6(5) .
C1 C2 C3 C6 -178.6(3) .
C2 C3 C4 C5 -0.1(5) .
C6 C3 C4 C5 179.1(3) .
C1 N1 C5 C4 0.5(5) .
Cu1 N1 C5 C4 178.9(2) .
C3 C4 C5 N1 -0.5(5) .
C13 C8 C9 C10 0.0(4) .
C7 C8 C9 C10 176.9(3) .
C8 C9 C10 C11 0.6(4) .
C8 C9 C10 C21 -174.3(3) .
C9 C10 C11 C12 -1.2(4) .
C21 C10 C11 C12 173.6(3) .
C10 C11 C12 C13 1.2(4) .
C10 C11 C12 C14 -174.4(3) .
C9 C8 C13 C12 0.0(4) .
C7 C8 C13 C12 -176.8(3) .
C11 C12 C13 C8 -0.6(4) .
C14 C12 C13 C8 175.0(3) .
C20 C16 C17 C18 0.9(5) .
C15 C16 C17 C18 -179.7(3) .
C19 N3 C18 C17 0.5(6) .
C16 C17 C18 N3 -0.8(6) .
C18 N3 C19 C20 -0.3(6) .
C17 C16 C20 C19 -0.8(5) .
C15 C16 C20 C19 179.9(4) .
N3 C19 C20 C16 0.5(6) .
C27 C23 C24 C25 -0.5(5) .
C22 C23 C24 C25 177.9(3) .
C26 N2 C25 C24 -0.7(5) .
Cu1 N2 C25 C24 178.4(3) 1_656
C23 C24 C25 N2 1.0(6) .
C25 N2 C26 C27 -0.1(5) .
Cu1 N2 C26 C27 -179.2(3) 1_656
N2 C26 C27 C23 0.5(6) .
C24 C23 C27 C26 -0.2(5) .
C22 C23 C27 C26 -178.6(3) .
C33 C28 C29 C30 0.1(7) .
C28 C29 C30 C31 0.6(7) .
C29 C30 C31 C32 -0.7(7) .
C30 C31 C32 C33 0.0(8) .
C31 C32 C33 C28 0.7(8) .
C29 C28 C33 C32 -0.8(7) .
